data_4300032
loop_
_publ_author_name
'Sangeeta Banerjee'
'Sibaprasad Bhattacharyya'
'Bimal Kumar Dirghangi'
'Mahua Menon'
'Animesh Chakravorty'

_publ_section_title
;
Chemistry of the Rhenium-Azopyridine Family: An Oxo Parent and
Derivatives Thereof Including a Novel Oxo-Imido Dimer
;
_journal_name_full 'Inorganic Chemistry'
_journal_page_first 6
_journal_page_last 13
_journal_paper_doi 10.1021/ic990465u
_journal_volume 39
_journal_year 2000
_chemical_formula_sum 'C30 H25 Cl8 N7 O2 Re2'
_chemical_formula_weight 1171.57
_space_group_IT_number 2
_symmetry_cell_setting triclinic
_symmetry_space_group_name_Hall '-P 1'
_symmetry_space_group_name_H-M 'P -1'
_atom_sites_solution_hydrogens geom
_atom_sites_solution_primary heavy
_atom_sites_solution_secondary difmap
_audit_creation_method SHELXL
_cell_angle_alpha 67.75(4)
_cell_angle_beta 88.30(4)
_cell_angle_gamma 82.09(4)
_cell_formula_units_Z 2
_cell_length_a 12.522(6)
_cell_length_b 12.857(8)
_cell_length_c 13.182(7)
_cell_measurement_reflns_used 30
_cell_measurement_temperature 293(2)
_cell_measurement_theta_max 15
_cell_measurement_theta_min 7
_cell_volume 1944.9(19)
_computing_cell_refinement 'Siemens SHELXTL-PLUS P3'
_computing_data_collection 'Siemens SHELXTL-PLUS P3'
_computing_data_reduction 'Siemens SHELXTL-PLUS'
_computing_molecular_graphics 'Siemens SHELXTL using XP'
_computing_publication_material 'Siemens SHELXTL'
_computing_structure_refinement 'SHELXL-93 (Sheldrick, 1993)'
_computing_structure_solution 'SHELXS-86 (Sheldrick, 1990)'
_diffrn_ambient_temperature 293(2)
_diffrn_measurement_device 'Siemens R3m/V '
_diffrn_measurement_method '/w scans'
_diffrn_radiation_monochromator graphite
_diffrn_radiation_source 'fine-focus sealed tube'
_diffrn_radiation_type MoK\a
_diffrn_radiation_wavelength 0.71073
_diffrn_reflns_av_R_equivalents 0.0110
_diffrn_reflns_av_sigmaI/netI 0.0494
_diffrn_reflns_limit_h_max 13
_diffrn_reflns_limit_h_min 0
_diffrn_reflns_limit_k_max 13
_diffrn_reflns_limit_k_min -13
_diffrn_reflns_limit_l_max 14
_diffrn_reflns_limit_l_min -14
_diffrn_reflns_number 5192
_diffrn_reflns_theta_max 22.55
_diffrn_reflns_theta_min 1.64
_diffrn_standards_decay_% nil
_diffrn_standards_interval_count 198
_diffrn_standards_number 2
_exptl_absorpt_coefficient_mu 6.806
_exptl_absorpt_correction_T_max 0.2582
_exptl_absorpt_correction_T_min 0.1684
_exptl_absorpt_correction_type Semi-empirical
_exptl_crystal_colour dark
_exptl_crystal_density_diffrn 2.001
_exptl_crystal_description Parallelopiped
_exptl_crystal_F_000 1112
_exptl_crystal_size_max 0.4
_exptl_crystal_size_mid 0.35
_exptl_crystal_size_min 0.25
_refine_diff_density_max 1.750
_refine_diff_density_min -1.533
_refine_diff_density_rms 0.157
_refine_ls_extinction_method none
_refine_ls_goodness_of_fit_all 1.053
_refine_ls_goodness_of_fit_obs 1.103
_refine_ls_matrix_type full
_refine_ls_number_parameters 442
_refine_ls_number_reflns 5106
_refine_ls_number_restraints 0
_refine_ls_restrained_S_all 1.138
_refine_ls_restrained_S_obs 1.103
_refine_ls_R_factor_all 0.0708
_refine_ls_R_factor_obs 0.0469
_refine_ls_shift/esd_max 0.000
_refine_ls_shift/esd_mean 0.000
_refine_ls_structure_factor_coef Fsqd
_refine_ls_weighting_details 'w=1/[\s^2^(Fo^2^)+(0.0715P)^2^+0.0000P] where P=(Fo^2^+2Fc^2^)/3'
_refine_ls_weighting_scheme calc
_refine_ls_wR_factor_all 0.1287
_refine_ls_wR_factor_obs 0.1068
_reflns_number_observed 3855
_reflns_number_total 5108
_reflns_observed_criterion >2sigma(I)
_cod_depositor_comments
;
The following automatic conversions were performed:

'_refine_ls_weighting_scheme' value 'calc
w=1/[\s^2^(Fo^2^)+(0.0715P)^2^+0.0000P] where P=(Fo^2^+2Fc^2^)/3' was
changed to 'calc'. New tag '_refine_ls_weighting_details' was
created. The value of the new tag was set to
'w=1/[\s^2^(Fo^2^)+(0.0715P)^2^+0.0000P] where P=(Fo^2^+2Fc^2^)/3'.

Automatic conversion script
Id: cif_fix_values 3143 2015-03-26 13:38:13Z robertas 

The following automatic conversions were performed:

'_atom_sites_solution_primary' value 'Heavy atom method' was changed
to 'heavy'.

Automatic conversion script
Id: cif_fix_values 6452 2018-10-05 10:23:21Z andrius 
;
_cod_original_cell_volume 1944.9(18)
_cod_database_code 4300032

loop_
_symmetry_equiv_pos_as_xyz
'x, y, z'
'-x, -y, -z'

loop_
_atom_site_aniso_label
_atom_site_aniso_U_11
_atom_site_aniso_U_22
_atom_site_aniso_U_33
_atom_site_aniso_U_23
_atom_site_aniso_U_13
_atom_site_aniso_U_12
Re1 0.0467(3) 0.0401(3) 0.0359(3) -0.0176(2) -0.0047(2) 0.0083(2)
Cl1 0.048(2) 0.082(3) 0.064(2) -0.034(2) 0.005(2) -0.002(2)
Cl2 0.048(2) 0.051(2) 0.052(2) -0.018(2) -0.0029(15) 0.000(2)
Cl3 0.106(4) 0.096(3) 0.144(4) -0.090(3) 0.010(3) -0.012(3)
O1 0.074(6) 0.054(6) 0.045(5) -0.022(4) -0.014(5) 0.020(5)
N1 0.055(6) 0.043(6) 0.037(6) -0.016(5) -0.003(5) 0.006(5)
N2 0.076(8) 0.053(7) 0.049(7) -0.023(6) -0.015(6) 0.010(6)
N3 0.055(7) 0.043(6) 0.033(5) -0.014(5) 0.002(5) 0.009(5)
C1 0.048(7) 0.037(7) 0.041(7) -0.011(6) -0.005(6) 0.009(6)
C2 0.088(11) 0.047(8) 0.044(8) -0.011(7) -0.015(7) 0.019(8)
C3 0.072(10) 0.048(9) 0.065(10) -0.008(8) -0.018(8) 0.020(7)
C4 0.099(12) 0.045(9) 0.056(9) -0.021(7) 0.006(8) 0.008(8)
C5 0.093(11) 0.048(8) 0.040(7) -0.021(7) -0.001(7) 0.004(8)
C6 0.064(9) 0.066(9) 0.041(7) -0.034(7) 0.007(7) 0.014(7)
C7 0.057(9) 0.096(12) 0.088(11) -0.072(10) -0.007(8) 0.013(8)
C8 0.056(10) 0.094(12) 0.095(12) -0.064(10) -0.002(8) 0.012(9)
C9 0.075(10) 0.037(8) 0.073(10) -0.032(7) -0.001(8) -0.009(7)
C10 0.072(10) 0.061(9) 0.070(10) -0.038(8) -0.011(8) -0.005(8)
C11 0.038(8) 0.063(9) 0.069(9) -0.025(8) -0.003(7) -0.001(7)
O2 0.049(5) 0.067(6) 0.045(5) -0.035(4) -0.004(4) 0.001(4)
Re2 0.0498(3) 0.0441(3) 0.0347(3) -0.0180(2) -0.0060(2) 0.0054(2)
Cl4 0.093(3) 0.050(2) 0.054(2) -0.029(2) -0.002(2) -0.005(2)
Cl5 0.060(2) 0.044(2) 0.058(2) -0.019(2) -0.005(2) 0.003(2)
Cl6 0.111(4) 0.134(4) 0.121(4) -0.060(4) 0.058(3) -0.009(3)
N4 0.065(8) 0.057(7) 0.043(7) -0.017(5) -0.022(6) 0.006(6)
N5 0.069(8) 0.101(10) 0.028(6) -0.017(6) -0.015(6) 0.017(7)
N6 0.063(7) 0.051(7) 0.033(6) -0.006(5) -0.005(6) 0.008(6)
N7 0.044(7) 0.064(7) 0.046(6) -0.021(5) -0.011(5) 0.019(5)
C12 0.067(10) 0.069(10) 0.057(9) -0.019(8) -0.018(8) -0.002(8)
C13 0.071(11) 0.112(14) 0.060(10) -0.032(10) -0.008(9) -0.004(10)
C14 0.071(12) 0.093(13) 0.071(11) -0.014(9) -0.035(10) -0.008(10)
C15 0.041(9) 0.075(10) 0.091(12) -0.022(9) -0.004(8) -0.012(7)
C16 0.042(8) 0.067(9) 0.059(9) -0.028(7) 0.008(7) -0.006(7)
C17 0.079(10) 0.052(8) 0.025(6) -0.009(6) -0.004(7) 0.003(8)
C18 0.073(10) 0.060(9) 0.044(8) -0.019(7) 0.004(7) -0.010(8)
C19 0.077(11) 0.071(10) 0.057(9) -0.019(8) 0.004(8) -0.009(8)
C20 0.093(12) 0.065(10) 0.054(9) -0.019(8) 0.040(9) -0.010(9)
C21 0.098(12) 0.071(10) 0.041(8) -0.032(7) 0.018(8) 0.000(9)
C22 0.093(12) 0.057(9) 0.054(9) -0.032(7) 0.000(8) -0.012(8)
C23 0.054(8) 0.052(8) 0.026(6) -0.011(6) -0.008(6) 0.015(7)
C24 0.075(10) 0.064(9) 0.053(8) -0.039(7) 0.005(7) 0.008(8)
C25 0.090(13) 0.064(10) 0.059(9) -0.029(8) -0.001(9) 0.020(9)
C26 0.068(11) 0.074(11) 0.075(11) -0.024(9) 0.009(9) 0.018(9)
C27 0.060(10) 0.079(11) 0.080(11) -0.037(9) -0.003(8) -0.002(8)
C28 0.059(9) 0.051(8) 0.061(9) -0.023(7) -0.001(7) 0.004(7)
C29 0.086(13) 0.127(17) 0.138(17) -0.062(14) 0.045(12) 0.028(12)
C30 0.178(30) 0.244(38) 0.345(51) -0.190(38) -0.136(32) 0.109(28)
Cl7 0.587(28) 0.223(12) 0.265(14) -0.127(11) -0.172(16) 0.068(14)
Cl8 0.388(17) 0.175(9) 0.185(9) -0.053(7) 0.017(9) -0.046(10)

loop_
_atom_site_label
_atom_site_type_symbol
_atom_site_fract_x
_atom_site_fract_y
_atom_site_fract_z
_atom_site_U_iso_or_equiv
_atom_site_thermal_displace_type
_atom_site_occupancy
_atom_site_calc_flag
_atom_site_refinement_flags
_atom_site_disorder_group
Re1 Re 0.24059(4) 0.16942(4) 0.16549(4) 0.0413(2) Uani 1 d . .
Cl1 Cl 0.4206(3) 0.2076(3) 0.1418(3) 0.0637(9) Uani 1 d . .
Cl2 Cl 0.0536(3) 0.1631(3) 0.1932(3) 0.0513(8) Uani 1 d . .
Cl3 Cl 0.2720(4) -0.1938(4) -0.1485(4) 0.103(2) Uani 1 d . .
O1 O 0.2726(7) 0.0290(7) 0.1966(7) 0.060(2) Uani 1 d . .
N1 N 0.1944(8) 0.3469(8) 0.0638(8) 0.046(2) Uani 1 d . .
N2 N 0.1751(9) 0.2773(9) -0.0709(8) 0.060(3) Uani 1 d . .
N3 N 0.2163(8) 0.1844(8) 0.0076(7) 0.045(2) Uani 1 d . .
C1 C 0.1646(10) 0.3678(10) -0.0410(9) 0.044(3) Uani 1 d . .
C2 C 0.1292(12) 0.4771(11) -0.1139(11) 0.064(4) Uani 1 d . .
H2A H 0.1085(12) 0.4901(11) -0.1853(11) 0.077 Uiso 1 calc R .
C3 C 0.1252(11) 0.5661(12) -0.0795(12) 0.068(4) Uani 1 d . .
H3A H 0.1013(11) 0.6398(12) -0.1271(12) 0.082 Uiso 1 calc R .
C4 C 0.1566(12) 0.5449(11) 0.0247(11) 0.068(4) Uani 1 d . .
H4A H 0.1570(12) 0.6047(11) 0.0479(11) 0.081 Uiso 1 calc R .
C5 C 0.1877(12) 0.4364(11) 0.0957(10) 0.061(4) Uani 1 d . .
H5A H 0.2047(12) 0.4233(11) 0.1681(10) 0.073 Uiso 1 calc R .
C6 C 0.2264(11) 0.0888(11) -0.0260(10) 0.055(4) Uani 1 d . .
C7 C 0.3312(11) 0.0325(13) -0.0241(12) 0.071(4) Uani 1 d . .
H7A H 0.3905(11) 0.0517(13) 0.0023(12) 0.086 Uiso 1 calc R .
C8 C 0.3404(12) -0.0539(13) -0.0642(13) 0.075(5) Uani 1 d . .
H8A H 0.4082(12) -0.0924(13) -0.0672(13) 0.090 Uiso 1 calc R .
C9 C 0.2530(12) -0.0832(10) -0.0990(11) 0.058(4) Uani 1 d . .
C10 C 0.1523(12) -0.0303(12) -0.0985(11) 0.064(4) Uani 1 d . .
H10A H 0.0935(12) -0.0535(12) -0.1216(11) 0.077 Uiso 1 calc R .
C11 C 0.1379(10) 0.0588(11) -0.0629(11) 0.057(4) Uani 1 d . .
H11A H 0.0695(10) 0.0980(11) -0.0639(11) 0.069 Uiso 1 calc R .
O2 O 0.2424(6) 0.2124(7) 0.2843(6) 0.050(2) Uani 1 d . .
Re2 Re 0.18638(4) 0.21045(4) 0.42485(4) 0.0430(2) Uani 1 d . .
Cl4 Cl 0.2319(3) 0.3979(3) 0.3720(3) 0.0633(9) Uani 1 d . .
Cl5 Cl 0.1844(3) 0.0145(3) 0.4695(3) 0.0552(8) Uani 1 d . .
Cl6 Cl -0.2297(4) 0.2591(5) 0.7953(4) 0.120(2) Uani 1 d . .
N4 N 0.3502(9) 0.1668(9) 0.4895(8) 0.057(3) Uani 1 d . .
N5 N 0.2664(10) 0.1645(11) 0.6471(8) 0.071(4) Uani 1 d . .
N6 N 0.1803(9) 0.1880(8) 0.5846(8) 0.054(3) Uani 1 d . .
N7 N 0.0504(8) 0.2636(9) 0.4025(8) 0.053(3) Uani 1 d . .
C12 C 0.3569(13) 0.1529(12) 0.5944(12) 0.066(4) Uani 1 d . .
C13 C 0.4593(13) 0.1244(14) 0.6494(13) 0.082(5) Uani 1 d . .
H13A H 0.4650(13) 0.1136(14) 0.7230(13) 0.099 Uiso 1 calc R .
C14 C 0.5483(14) 0.1138(14) 0.5908(13) 0.083(5) Uani 1 d . .
H14A H 0.6158(14) 0.0925(14) 0.6258(13) 0.100 Uiso 1 calc R .
C15 C 0.5413(11) 0.1336(12) 0.4810(13) 0.071(4) Uani 1 d . .
H15A H 0.6031(11) 0.1301(12) 0.4410(13) 0.086 Uiso 1 calc R .
C16 C 0.4397(10) 0.1590(11) 0.4311(11) 0.055(3) Uani 1 d . .
H16A H 0.4331(10) 0.1706(11) 0.3574(11) 0.066 Uiso 1 calc R .
C17 C 0.0834(12) 0.2020(11) 0.6398(9) 0.055(4) Uani 1 d . .
C18 C 0.0014(12) 0.1383(12) 0.6416(10) 0.060(4) Uani 1 d . .
H18A H 0.0113(12) 0.0848(12) 0.6093(10) 0.072 Uiso 1 calc R .
C19 C -0.0939(13) 0.1546(13) 0.6910(11) 0.070(4) Uani 1 d . .
H19A H -0.1485(13) 0.1116(13) 0.6931(11) 0.084 Uiso 1 calc R .
C20 C -0.1081(14) 0.2338(13) 0.7368(11) 0.073(5) Uani 1 d . .
C21 C -0.0277(13) 0.2973(13) 0.7375(10) 0.068(4) Uani 1 d . .
H21A H -0.0374(13) 0.3489(13) 0.7720(10) 0.082 Uiso 1 calc R .
C22 C 0.0660(13) 0.2825(11) 0.6865(11) 0.065(4) Uani 1 d . .
H22A H 0.1193(13) 0.3274(11) 0.6830(11) 0.077 Uiso 1 calc R .
C23 C -0.0544(10) 0.3103(10) 0.4039(9) 0.047(3) Uani 1 d . .
C24 C -0.0734(12) 0.3991(11) 0.4404(10) 0.061(4) Uani 1 d . .
H24A H -0.0166(12) 0.4295(11) 0.4578(10) 0.073 Uiso 1 calc R .
C25 C -0.1768(14) 0.4400(12) 0.4499(12) 0.073(4) Uani 1 d . .
H25A H -0.1907(14) 0.4990(12) 0.4748(12) 0.087 Uiso 1 calc R .
C26 C -0.2624(13) 0.3971(14) 0.4238(13) 0.077(5) Uani 1 d . .
C27 C -0.2426(12) 0.3109(13) 0.3864(12) 0.072(4) Uani 1 d . .
H27A H -0.3002(12) 0.2819(13) 0.3687(12) 0.086 Uiso 1 calc R .
C28 C -0.1390(11) 0.2662(11) 0.3745(11) 0.057(3) Uani 1 d . .
H28A H -0.1257(11) 0.2085(11) 0.3477(11) 0.069 Uiso 1 calc R .
C29 C -0.3817(14) 0.4389(16) 0.4440(17) 0.119(7) Uani 1 d . .
H29A H -0.3828(14) 0.4994(16) 0.4700(17) 0.178 Uiso 1 calc R .
H29B H -0.4124(14) 0.3772(16) 0.4978(17) 0.178 Uiso 1 calc R .
H29C H -0.4230(14) 0.4657(16) 0.3766(17) 0.178 Uiso 1 calc R .
C30 C 0.4677(25) 0.5792(30) 0.1316(31) 0.243(20) Uani 1 d . .
H30A H 0.4066(25) 0.5574(30) 0.1780(31) 0.292 Uiso 1 calc R .
H30B H 0.4418(25) 0.6163(30) 0.0560(31) 0.292 Uiso 1 calc R .
Cl7 Cl 0.5531(16) 0.4704(11) 0.1454(11) 0.356(9) Uani 1 d . .
Cl8 Cl 0.5377(11) 0.6763(8) 0.1720(8) 0.253(5) Uani 1 d . .

loop_
_atom_type_symbol
_atom_type_description
_atom_type_scat_dispersion_real
_atom_type_scat_dispersion_imag
_atom_type_scat_source
C C 0.0033 0.0016 'International Tables Vol C Tables 4.2.6.8 and 6.1.1.4'
H H 0.0000 0.0000 'International Tables Vol C Tables 4.2.6.8 and 6.1.1.4'
N N 0.0061 0.0033 'International Tables Vol C Tables 4.2.6.8 and 6.1.1.4'
O O 0.0106 0.0060 'International Tables Vol C Tables 4.2.6.8 and 6.1.1.4'
Cl Cl 0.1484 0.1585 'International Tables Vol C Tables 4.2.6.8 and 6.1.1.4'
Re Re -1.0185 7.2310 'International Tables Vol C Tables 4.2.6.8 and 6.1.1.4'

loop_
_geom_angle_atom_site_label_1
_geom_angle_atom_site_label_2
_geom_angle_atom_site_label_3
_geom_angle
_geom_angle_site_symmetry_1
_geom_angle_site_symmetry_3
_geom_angle_publ_flag
O1 Re1 O2 114.4(4) . . y
O1 Re1 N3 86.9(4) . . y
O2 Re1 N3 158.6(4) . . y
O1 Re1 N1 157.8(4) . . y
O2 Re1 N1 87.8(4) . . y
N3 Re1 N1 71.0(4) . . y
O1 Re1 Cl1 94.8(3) . . y
O2 Re1 Cl1 85.6(3) . . y
N3 Re1 Cl1 95.3(3) . . y
N1 Re1 Cl1 86.6(3) . . y
O1 Re1 Cl2 95.1(3) . . y
O2 Re1 Cl2 87.2(3) . . y
N3 Re1 Cl2 88.7(3) . . y
N1 Re1 Cl2 85.6(3) . . y
Cl1 Re1 Cl2 169.56(12) . . y
C1 N1 C5 117.9(10) . . ?
C1 N1 Re1 115.2(7) . . y
C5 N1 Re1 126.9(8) . . ?
N3 N2 C1 112.3(10) . . y
N2 N3 C6 111.3(9) . . ?
N2 N3 Re1 124.4(7) . . y
C6 N3 Re1 123.6(8) . . ?
N2 C1 N1 116.4(10) . . y
N2 C1 C2 122.3(11) . . ?
N1 C1 C2 121.3(11) . . ?
C3 C2 C1 119.3(12) . . ?
C4 C3 C2 119.2(13) . . ?
C3 C4 C5 120.3(13) . . ?
N1 C5 C4 121.9(12) . . ?
C11 C6 C7 122.3(12) . . ?
C11 C6 N3 121.2(11) . . ?
C7 C6 N3 116.4(12) . . ?
C8 C7 C6 115.6(13) . . ?
C9 C8 C7 121.5(13) . . ?
C10 C9 C8 122.6(12) . . ?
C10 C9 Cl3 118.9(11) . . ?
C8 C9 Cl3 118.5(11) . . ?
C9 C10 C11 118.8(13) . . ?
C10 C11 C6 119.1(13) . . ?
Re1 O2 Re2 151.0(5) . . y
N7 Re2 O2 106.5(4) . . y
N7 Re2 N6 92.6(4) . . y
O2 Re2 N6 160.9(4) . . y
N7 Re2 N4 162.7(4) . . y
O2 Re2 N4 88.6(4) . . y
N6 Re2 N4 72.5(4) . . y
N7 Re2 Cl5 102.1(4) . . y
O2 Re2 Cl5 85.4(3) . . y
N6 Re2 Cl5 91.0(3) . . y
N4 Re2 Cl5 87.2(3) . . y
N7 Re2 Cl4 90.7(4) . . y
O2 Re2 Cl4 87.0(3) . . y
N6 Re2 Cl4 92.6(3) . . y
N4 Re2 Cl4 81.6(3) . . y
Cl5 Re2 Cl4 166.57(13) . . y
C12 N4 C16 121.4(12) . . ?
C12 N4 Re2 113.1(10) . . y
C16 N4 Re2 125.4(8) . . ?
N6 N5 C12 112.3(11) . . y
N5 N6 C17 112.8(10) . . ?
N5 N6 Re2 123.1(9) . . y
C17 N6 Re2 124.1(8) . . ?
C23 N7 Re2 168.1(9) . . y
N4 C12 N5 119.0(13) . . y
N4 C12 C13 120.2(15) . . ?
N5 C12 C13 120.8(14) . . ?
C14 C13 C12 117.8(15) . . ?
C13 C14 C15 121.7(14) . . ?
C14 C15 C16 118.6(15) . . ?
N4 C16 C15 120.2(13) . . ?
C22 C17 C18 118.9(14) . . ?
C22 C17 N6 121.3(13) . . ?
C18 C17 N6 119.7(12) . . ?
C19 C18 C17 120.0(13) . . ?
C20 C19 C18 119.6(15) . . ?
C19 C20 C21 121.7(14) . . ?
C19 C20 Cl6 120.2(14) . . ?
C21 C20 Cl6 118.0(12) . . ?
C22 C21 C20 118.5(13) . . ?
C21 C22 C17 121.2(14) . . ?
N7 C23 C24 117.6(12) . . ?
N7 C23 C28 120.8(11) . . ?
C24 C23 C28 121.5(12) . . ?
C25 C24 C23 118.0(14) . . ?
C24 C25 C26 122.2(14) . . ?
C27 C26 C25 119.2(14) . . ?
C27 C26 C29 119.1(17) . . ?
C25 C26 C29 121.6(15) . . ?
C26 C27 C28 121.3(15) . . ?
C27 C28 C23 117.8(13) . . ?
Cl7 C30 Cl8 107.1(17) . . ?

loop_
_geom_bond_atom_site_label_1
_geom_bond_atom_site_label_2
_geom_bond_distance
_geom_bond_site_symmetry_2
_geom_bond_publ_flag
Re1 O1 1.685(8) . y
Re1 O2 1.849(7) . y
Re1 N3 2.044(9) . y
Re1 N1 2.169(9) . y
Re1 Cl1 2.359(4) . y
Re1 Cl2 2.366(3) . y
Cl3 C9 1.763(12) . ?
N1 C1 1.357(14) . y
N1 C5 1.359(15) . ?
N2 N3 1.300(13) . y
N2 C1 1.353(14) . y
N3 C6 1.445(15) . y
C1 C2 1.39(2) . ?
C2 C3 1.38(2) . ?
C3 C4 1.35(2) . ?
C4 C5 1.36(2) . ?
C6 C11 1.38(2) . ?
C6 C7 1.40(2) . ?
C7 C8 1.39(2) . ?
C8 C9 1.35(2) . ?
C9 C10 1.35(2) . ?
C10 C11 1.38(2) . ?
O2 Re2 1.954(7) . y
Re2 N7 1.735(10) . y
Re2 N6 2.014(10) . y
Re2 N4 2.162(10) . y
Re2 Cl5 2.364(3) . y
Re2 Cl4 2.388(4) . y
Cl6 C20 1.733(15) . ?
N4 C12 1.33(2) . y
N4 C16 1.35(2) . ?
N5 N6 1.307(14) . y
N5 C12 1.33(2) . y
N6 C17 1.42(2) . y
N7 C23 1.369(15) . y
C12 C13 1.42(2) . ?
C13 C14 1.36(2) . ?
C14 C15 1.37(2) . ?
C15 C16 1.39(2) . ?
C17 C22 1.38(2) . ?
C17 C18 1.39(2) . ?
C18 C19 1.37(2) . ?
C19 C20 1.36(2) . ?
C20 C21 1.38(2) . ?
C21 C22 1.36(2) . ?
C23 C24 1.39(2) . ?
C23 C28 1.40(2) . ?
C24 C25 1.35(2) . ?
C25 C26 1.38(2) . ?
C26 C27 1.36(2) . ?
C26 C29 1.57(2) . ?
C27 C28 1.37(2) . ?
C30 Cl7 1.59(3) . ?
C30 Cl8 1.86(3) . ?
